data_2312364
loop_
_publ_author_name
'Adach, Anna'
'Tyszka-Czochara, Ma&#x142;gorzata'
'Daszkiewicz, Marek'

_publ_section_title
;
 An efficient one-pot synthesis of pyrazole complexes formed in situ:
 synthesis, crystal structure, Hirshfeld surface analysis and in vitro
 biological properties.
;
_journal_coeditor_code DG3048
_journal_issue 12
_journal_name_full 'Acta crystallographica. Section C, Structural chemistry'
_journal_page_first 520
_journal_page_last 529
_journal_paper_doi 10.1107/S2053229623010021
_journal_volume 79
_journal_year 2023
_chemical_formula_iupac '[Co0.20 Zn1.80 Br1.40 Cl0.60 (C5 H7 N2)2 (C5 H8 N2)2]'
_chemical_formula_moiety 'C20 H30 Br1.40 Cl0.60 Co0.20 N8 Zn1.80'
_chemical_formula_sum 'C20 H30 Br1.4 Cl0.6 Co0.2 N8 Zn1.8'
_chemical_formula_weight 645.11
_chemical_name_systematic
Bis(\m-3,5-dimethyl-1<i>H</i>-pyrazole)-\k^2^<i>N</i>^1^:<i>N</i>^2^;\k^2^<i>N</i>^2^:<i>N</i>^1^-bis[bromido/chlorido(0.7/0.3)bis(3,5-dimethyl-1<i>H</i>-pyrazole-\k<i>N</i>^1^)cobalt/zinc(0.1/0.9)]
_space_group_crystal_system triclinic
_space_group_IT_number 2
_space_group_name_Hall '-P 1'
_space_group_name_H-M_alt 'P -1'
_atom_sites_solution_hydrogens geom
_audit_creation_method SHELXL-2018/3
_cell_angle_alpha 84.826(2)
_cell_angle_beta 69.156(2)
_cell_angle_gamma 87.133(2)
_cell_formula_units_Z 1
_cell_length_a 8.2698(2)
_cell_length_b 8.4060(2)
_cell_length_c 10.3062(2)
_cell_measurement_reflns_used 8024
_cell_measurement_temperature 295(2)
_cell_measurement_theta_max 28.1550
_cell_measurement_theta_min 3.4800
_cell_volume 666.70(3)
_computing_cell_refinement
;
CrysAlis PRO (Rigaku OD, 2020)
;
_computing_data_collection
;
CrysAlis PRO (Rigaku OD, 2020)
;
_computing_data_reduction
;
CrysAlis PRO (Rigaku OD, 2020)
;
_computing_structure_refinement
;
SHELXL2018 (Sheldrick, 2015<i>b</i>)
;
_computing_structure_solution
;
SHELXT2018 (Sheldrick, 2015<i>a</i>)
;
_diffrn_ambient_temperature 295(2)
_diffrn_detector_area_resol_mean 10.6249
_diffrn_measured_fraction_theta_full 1.000
_diffrn_measured_fraction_theta_max 0.996
_diffrn_measurement_device_type 'Rigaku Xcalibur diffractometer with an Atlas detector'
_diffrn_measurement_method '\w scans'
_diffrn_radiation_type MoK\a
_diffrn_radiation_wavelength 0.71073
_diffrn_reflns_av_R_equivalents 0.0187
_diffrn_reflns_av_unetI/netI 0.0144
_diffrn_reflns_limit_h_max 10
_diffrn_reflns_limit_h_min -10
_diffrn_reflns_limit_k_max 10
_diffrn_reflns_limit_k_min -10
_diffrn_reflns_limit_l_max 13
_diffrn_reflns_limit_l_min -13
_diffrn_reflns_number 15822
_diffrn_reflns_theta_full 25.242
_diffrn_reflns_theta_max 27.485
_diffrn_reflns_theta_min 2.433
_diffrn_source 'fine-focus sealed X-ray tube'
_exptl_absorpt_coefficient_mu 3.924
_exptl_absorpt_correction_T_max 0.726
_exptl_absorpt_correction_T_min 0.566
_exptl_absorpt_correction_type gaussian
_exptl_absorpt_process_details
;
(CrysAlis PRO; Rigaku OD, 2020)
;
_exptl_crystal_colour blue
_exptl_crystal_density_diffrn 1.607
_exptl_crystal_description prism
_exptl_crystal_F_000 325
_exptl_crystal_size_max 0.250
_exptl_crystal_size_mid 0.220
_exptl_crystal_size_min 0.170
_refine_diff_density_max 0.658
_refine_diff_density_min -0.267
_refine_ls_extinction_method none
_refine_ls_goodness_of_fit_ref 1.047
_refine_ls_hydrogen_treatment constr
_refine_ls_matrix_type full
_refine_ls_number_parameters 158
_refine_ls_number_reflns 3035
_refine_ls_number_restraints 0
_refine_ls_restrained_S_all 1.047
_refine_ls_R_factor_all 0.0343
_refine_ls_R_factor_gt 0.0266
_refine_ls_shift/su_max_lt 0.001
_refine_ls_shift/su_mean <0.001
_refine_ls_structure_factor_coef Fsqd
_refine_ls_weighting_details 'w=1/[\s^2^(Fo^2^)+(0.0379P)^2^+0.2264P] where P=(Fo^2^+2Fc^2^)/3'
_refine_ls_weighting_scheme calc
_refine_ls_wR_factor_gt 0.0709
_refine_ls_wR_factor_ref 0.0746
_reflns_number_gt 2608
_reflns_number_total 3035
_reflns_threshold_expression 'I > 2\s(I)'
_cod_data_source_file dg3048sup1.cif
_cod_data_source_block 2
_cod_original_formula_sum 'C20 H30 Br1.40 Cl0.60 Co0.20 N8 Zn1.80'
_cod_database_code 2312364
_shelx_space_group_comment
;
The symmetry employed for this shelxl refinement is uniquely defined
by the following loop, which should always be used as a source of
symmetry information in preference to the above space-group names.
They are only intended as comments.
;
_shelx_estimated_absorpt_t_min 0.440
_shelx_estimated_absorpt_t_max 0.555

loop_
_space_group_symop_operation_xyz
'x, y, z'
'-x, -y, -z'

loop_
_atom_site_type_symbol
_atom_site_label
_atom_site_fract_x
_atom_site_fract_y
_atom_site_fract_z
_atom_site_U_iso_or_equiv
_atom_site_adp_type
_atom_site_calc_flag
_atom_site_occupancy
_atom_site_disorder_assembly
_atom_site_disorder_group
Cl Cl1 0.0347(8) -0.1313(10) 0.3378(8) 0.0750(17) Uani d 0.3 . .
Br Br1 -0.00016(18) -0.13446(14) 0.35449(14) 0.0825(4) Uani d 0.7 . .
Zn Zn1 -0.04359(3) 0.03573(3) 0.17647(2) 0.04588(10) Uani d 0.9 . .
Co Co1 -0.04359(3) 0.03573(3) 0.17647(2) 0.04588(10) Uani d 0.1 . .
N N11 -0.1465(2) 0.2416(2) 0.26370(18) 0.0488(4) Uani d 1 . .
N N12 -0.1608(2) 0.2759(2) 0.39360(18) 0.0500(4) Uani d 1 . .
H H12 -0.135227 0.210025 0.452553 0.060 Uiso calc 1 . .
C C13 -0.2202(3) 0.4261(3) 0.4182(3) 0.0569(6) Uani d 1 . .
C C14 -0.2445(4) 0.4894(3) 0.3006(3) 0.0673(7) Uani d 1 . .
H H14 -0.284767 0.592239 0.285909 0.081 Uiso calc 1 . .
C C15 -0.1985(3) 0.3731(3) 0.2063(2) 0.0538(5) Uani d 1 . .
C C16 -0.2493(4) 0.4924(4) 0.5550(3) 0.0806(8) Uani d 1 . .
H H16A -0.198783 0.595995 0.539035 0.121 Uiso calc 1 . .
H H16B -0.196352 0.422234 0.607882 0.121 Uiso calc 1 . .
H H16C -0.371271 0.501356 0.605901 0.121 Uiso calc 1 . .
C C17 -0.1997(4) 0.3782(4) 0.0608(3) 0.0759(8) Uani d 1 . .
H H17A -0.084270 0.360675 -0.002900 0.114 Uiso calc 1 . .
H H17B -0.242267 0.480874 0.036863 0.114 Uiso calc 1 . .
H H17C -0.273479 0.296470 0.055208 0.114 Uiso calc 1 . .
N N21 0.1726(2) 0.0993(2) 0.02283(17) 0.0485(4) Uani d 1 . .
N N22 0.2145(2) 0.0556(2) -0.11051(17) 0.0474(4) Uani d 1 . .
C C23 0.3758(3) 0.1013(3) -0.1838(2) 0.0518(5) Uani d 1 . .
C C24 0.4406(3) 0.1755(3) -0.0990(3) 0.0587(6) Uani d 1 . .
H H24 0.549705 0.218777 -0.123384 0.070 Uiso calc 1 . .
C C25 0.3100(3) 0.1722(3) 0.0293(2) 0.0526(5) Uani d 1 . .
C C26 0.4606(4) 0.0700(4) -0.3347(3) 0.0709(7) Uani d 1 . .
H H26A 0.408669 0.138346 -0.389467 0.106 Uiso calc 1 . .
H H26B 0.445324 -0.039598 -0.346325 0.106 Uiso calc 1 . .
H H26C 0.581899 0.091371 -0.364781 0.106 Uiso calc 1 . .
C C27 0.3058(4) 0.2360(4) 0.1621(3) 0.0730(7) Uani d 1 . .
H H27A 0.421451 0.258307 0.155145 0.109 Uiso calc 1 . .
H H27B 0.256619 0.158072 0.238590 0.109 Uiso calc 1 . .
H H27C 0.236670 0.332487 0.177394 0.109 Uiso calc 1 . .

loop_
_atom_site_aniso_label
_atom_site_aniso_U_11
_atom_site_aniso_U_22
_atom_site_aniso_U_33
_atom_site_aniso_U_12
_atom_site_aniso_U_13
_atom_site_aniso_U_23
Cl1 0.0537(14) 0.113(4) 0.0511(19) 0.0128(16) -0.0186(12) 0.0211(18)
Br1 0.1363(10) 0.0650(4) 0.0684(6) -0.0143(5) -0.0659(7) 0.0122(3)
Zn1 0.06076(17) 0.04656(15) 0.03178(13) 0.00063(11) -0.01727(11) -0.00748(10)
Co1 0.06076(17) 0.04656(15) 0.03178(13) 0.00063(11) -0.01727(11) -0.00748(10)
N11 0.0598(11) 0.0458(10) 0.0404(9) 0.0001(8) -0.0169(8) -0.0065(7)
N12 0.0615(11) 0.0478(10) 0.0390(9) 0.0015(8) -0.0147(8) -0.0084(7)
C13 0.0571(13) 0.0501(12) 0.0578(14) -0.0009(10) -0.0108(11) -0.0156(11)
C14 0.0773(17) 0.0462(13) 0.0792(18) 0.0098(12) -0.0296(14) -0.0063(12)
C15 0.0567(13) 0.0500(12) 0.0556(13) -0.0028(10) -0.0224(11) 0.0032(10)
C16 0.092(2) 0.0706(17) 0.0712(18) 0.0030(15) -0.0138(15) -0.0327(14)
C17 0.092(2) 0.0780(18) 0.0694(17) -0.0046(15) -0.0456(16) 0.0081(14)
N21 0.0555(10) 0.0553(10) 0.0370(9) -0.0002(8) -0.0178(8) -0.0096(8)
N22 0.0562(10) 0.0514(10) 0.0346(8) -0.0010(8) -0.0149(8) -0.0080(7)
C23 0.0572(13) 0.0531(12) 0.0415(11) 0.0021(10) -0.0136(10) -0.0024(9)
C24 0.0542(13) 0.0671(15) 0.0556(14) -0.0058(11) -0.0195(11) -0.0047(11)
C25 0.0594(13) 0.0563(13) 0.0485(12) 0.0003(10) -0.0261(10) -0.0080(10)
C26 0.0711(17) 0.0844(18) 0.0450(13) -0.0019(14) -0.0044(12) -0.0098(12)
C27 0.0798(18) 0.091(2) 0.0604(16) -0.0125(15) -0.0355(14) -0.0177(14)

loop_
_atom_type_symbol
_atom_type_description
_atom_type_scat_dispersion_real
_atom_type_scat_dispersion_imag
_atom_type_scat_source
C C 0.0033 0.0016 'International Tables Vol C Tables 4.2.6.8 and 6.1.1.4'
H H 0.0000 0.0000 'International Tables Vol C Tables 4.2.6.8 and 6.1.1.4'
N N 0.0061 0.0033 'International Tables Vol C Tables 4.2.6.8 and 6.1.1.4'
Cl Cl 0.1484 0.1585 'International Tables Vol C Tables 4.2.6.8 and 6.1.1.4'
Co Co 0.3494 0.9721 'International Tables Vol C Tables 4.2.6.8 and 6.1.1.4'
Zn Zn 0.2839 1.4301 'International Tables Vol C Tables 4.2.6.8 and 6.1.1.4'
Br Br -0.2901 2.4595 'International Tables Vol C Tables 4.2.6.8 and 6.1.1.4'

loop_
_geom_angle_atom_site_label_1
_geom_angle_atom_site_label_2
_geom_angle_atom_site_label_3
_geom_angle_site_symmetry_1
_geom_angle_site_symmetry_3
_geom_angle
_geom_angle_publ_flag
N21 Zn1 N22 . 2 112.87(7) ?
N21 Zn1 N11 . . 105.02(7) ?
N22 Zn1 N11 2 . 107.97(7) ?
N21 Zn1 Cl1 . . 107.20(17) ?
N22 Zn1 Cl1 2 . 114.5(2) ?
N11 Zn1 Cl1 . . 108.8(2) ?
N21 Zn1 Br1 . . 114.05(6) ?
N22 Zn1 Br1 2 . 110.37(6) ?
N11 Zn1 Br1 . . 106.01(6) ?
Cl1 Zn1 Br1 . . 6.84(19) ?
C15 N11 N12 . . 105.94(18) ?
C15 N11 Zn1 . . 129.06(16) ?
N12 N11 Zn1 . . 124.76(14) ?
C13 N12 N11 . . 111.26(19) ?
N12 C13 C14 . . 106.1(2) ?
N12 C13 C16 . . 121.6(2) ?
C14 C13 C16 . . 132.3(2) ?
C13 C14 C15 . . 107.6(2) ?
N11 C15 C14 . . 109.1(2) ?
N11 C15 C17 . . 120.6(2) ?
C14 C15 C17 . . 130.3(2) ?
C25 N21 N22 . . 107.65(17) ?
C25 N21 Zn1 . . 128.58(15) ?
N22 N21 Zn1 . . 123.32(13) ?
C23 N22 N21 . . 108.25(17) ?
C23 N22 Zn1 . 2 128.82(15) ?
N21 N22 Zn1 . 2 122.55(13) ?
N22 C23 C24 . . 109.2(2) ?
N22 C23 C26 . . 121.3(2) ?
C24 C23 C26 . . 129.5(2) ?
C25 C24 C23 . . 105.7(2) ?
N21 C25 C24 . . 109.28(19) ?
N21 C25 C27 . . 121.1(2) ?
C24 C25 C27 . . 129.7(2) ?

loop_
_geom_bond_atom_site_label_1
_geom_bond_atom_site_label_2
_geom_bond_site_symmetry_2
_geom_bond_distance
_geom_bond_publ_flag
Cl1 Zn1 . 2.325(8) ?
Br1 Zn1 . 2.3422(13) ?
Zn1 N21 . 1.9792(18) ?
Zn1 N22 2 1.9837(18) ?
Zn1 N11 . 2.0284(18) ?
N11 C15 . 1.332(3) ?
N11 N12 . 1.358(2) ?
N12 C13 . 1.345(3) ?
C13 C14 . 1.356(4) ?
C13 C16 . 1.498(3) ?
C14 C15 . 1.384(4) ?
C15 C17 . 1.500(4) ?
N21 C25 . 1.342(3) ?
N21 N22 . 1.372(2) ?
N22 C23 . 1.334(3) ?
C23 C24 . 1.381(3) ?
C23 C26 . 1.503(3) ?
C24 C25 . 1.376(3) ?
C25 C27 . 1.504(3) ?

loop_
_geom_hbond_atom_site_label_D
_geom_hbond_atom_site_label_H
_geom_hbond_atom_site_label_A
_geom_hbond_site_symmetry_A
_geom_hbond_distance_DH
_geom_hbond_distance_HA
_geom_hbond_distance_DA
_geom_hbond_angle_DHA
_geom_hbond_publ_flag
N12 H12 Br1 2_556 0.86 2.63 3.416(2) 153.3 yes
C16 H16A Br1 1_565 0.96 2.97 3.847(4) 152.5 yes
C16 H16B Br1 2_556 0.96 2.92 3.797(4) 152.4 yes
C27 H27B Br1 . 0.96 3.19 4.017(3) 145.5 yes

loop_
_geom_torsion_atom_site_label_1
_geom_torsion_atom_site_label_2
_geom_torsion_atom_site_label_3
_geom_torsion_atom_site_label_4
_geom_torsion_site_symmetry_1
_geom_torsion_site_symmetry_2
_geom_torsion_site_symmetry_3
_geom_torsion_site_symmetry_4
_geom_torsion
_geom_torsion_publ_flag
C15 N11 N12 C13 . . . . -0.1(2) ?
Zn1 N11 N12 C13 . . . . 174.65(15) ?
N11 N12 C13 C14 . . . . 0.0(3) ?
N11 N12 C13 C16 . . . . 179.3(2) ?
N12 C13 C14 C15 . . . . 0.1(3) ?
C16 C13 C14 C15 . . . . -179.1(3) ?
N12 N11 C15 C14 . . . . 0.2(3) ?
Zn1 N11 C15 C14 . . . . -174.28(17) ?
N12 N11 C15 C17 . . . . 180.0(2) ?
Zn1 N11 C15 C17 . . . . 5.5(3) ?
C13 C14 C15 N11 . . . . -0.2(3) ?
C13 C14 C15 C17 . . . . -180.0(3) ?
C25 N21 N22 C23 . . . . 0.2(2) ?
Zn1 N21 N22 C23 . . . . -172.79(15) ?
C25 N21 N22 Zn1 . . . 2 -173.33(15) ?
Zn1 N21 N22 Zn1 . . . 2 13.7(2) ?
N21 N22 C23 C24 . . . . -0.1(3) ?
Zn1 N22 C23 C24 2 . . . 172.84(16) ?
N21 N22 C23 C26 . . . . 179.8(2) ?
Zn1 N22 C23 C26 2 . . . -7.2(3) ?
N22 C23 C24 C25 . . . . 0.0(3) ?
C26 C23 C24 C25 . . . . -179.9(3) ?
N22 N21 C25 C24 . . . . -0.1(3) ?
Zn1 N21 C25 C24 . . . . 172.31(16) ?
N22 N21 C25 C27 . . . . 179.6(2) ?
Zn1 N21 C25 C27 . . . . -7.9(3) ?
C23 C24 C25 N21 . . . . 0.1(3) ?
C23 C24 C25 C27 . . . . -179.6(3) ?

_cod_database_fobs_code 2312364
